data_4336726
loop_
_publ_author_name
'Vadapalli Chandrasekhar'
'Prasenjit Bag'
'Wolfgang Kroener'
'Klaus Gieb'
'Paul M\"uller'

_publ_section_title
;
 Pentanuclear Heterometallic {Ni2Ln3} (Ln = Gd, Dy, Tb, Ho) Assemblies.
 Single-Molecule Magnet Behavior and Multistep Relaxation in the
 Dysprosium Derivative
;
_journal_name_full 'Inorganic Chemistry'
_journal_page_first 13078
_journal_page_last 13086
_journal_paper_doi 10.1021/ic4019025
_journal_volume 52
_journal_year 2013
_chemical_formula_sum 'C78 H92 Cl Dy3 N8 Ni2 O18'
_chemical_formula_weight 2069.97
_chemical_name_systematic
; 
 ? 
;
_space_group_IT_number 19
_symmetry_cell_setting orthorhombic
_symmetry_space_group_name_Hall 'P 2ac 2ab'
_symmetry_space_group_name_H-M 'P 21 21 21'
_atom_sites_solution_hydrogens geom
_atom_sites_solution_primary direct
_atom_sites_solution_secondary difmap
_audit_creation_method SHELXL-97
_cell_angle_alpha 90.00
_cell_angle_beta 90.00
_cell_angle_gamma 90.00
_cell_formula_units_Z 4
_cell_length_a 13.0205(5)
_cell_length_b 22.8391(9)
_cell_length_c 26.1866(10)
_cell_measurement_reflns_used 5226
_cell_measurement_temperature 100(2)
_cell_measurement_theta_max 23.31
_cell_measurement_theta_min 2.21
_cell_volume 7787.3(5)
_computing_cell_refinement 'Bruker SMART'
_computing_data_collection 'Bruker SMART'
_computing_data_reduction 'Bruker SAINT'
_computing_molecular_graphics 'Bruker SHELXTL'
_computing_publication_material 'Bruker SHELXTL'
_computing_structure_refinement 'Bruker SHELXTL'
_computing_structure_solution 'Bruker SHELXTL'
_diffrn_ambient_temperature 100(2)
_diffrn_measured_fraction_theta_full 0.999
_diffrn_measured_fraction_theta_max 0.999
_diffrn_measurement_device_type 'CCD area detector'
_diffrn_measurement_method 'phi and omega scans'
_diffrn_radiation_monochromator graphite
_diffrn_radiation_source 'fine-focus sealed tube'
_diffrn_radiation_type MoK\a
_diffrn_radiation_wavelength 0.71073
_diffrn_reflns_av_R_equivalents 0.0733
_diffrn_reflns_av_sigmaI/netI 0.0920
_diffrn_reflns_limit_h_max 15
_diffrn_reflns_limit_h_min -13
_diffrn_reflns_limit_k_max 27
_diffrn_reflns_limit_k_min -20
_diffrn_reflns_limit_l_max 31
_diffrn_reflns_limit_l_min -29
_diffrn_reflns_number 42591
_diffrn_reflns_theta_full 25.50
_diffrn_reflns_theta_max 25.50
_diffrn_reflns_theta_min 1.18
_exptl_absorpt_coefficient_mu 3.427
_exptl_absorpt_correction_T_max 1.00
_exptl_absorpt_correction_T_min 0.581714
_exptl_absorpt_correction_type empirical
_exptl_absorpt_process_details SADABS
_exptl_crystal_colour red
_exptl_crystal_density_diffrn 1.766
_exptl_crystal_description block
_exptl_crystal_F_000 4124
_exptl_crystal_size_max 0.12
_exptl_crystal_size_mid 0.105
_exptl_crystal_size_min 0.085
_refine_diff_density_max 2.056
_refine_diff_density_min -0.832
_refine_diff_density_rms 0.199
_refine_ls_abs_structure_details 'Flack H D (1983), Acta Cryst. A39, 876-881'
_refine_ls_abs_structure_Flack -0.025(14)
_refine_ls_extinction_method none
_refine_ls_goodness_of_fit_ref 1.055
_refine_ls_hydrogen_treatment mixed
_refine_ls_matrix_type fullcycle
_refine_ls_number_parameters 957
_refine_ls_number_reflns 14468
_refine_ls_number_restraints 200
_refine_ls_restrained_S_all 1.048
_refine_ls_R_factor_all 0.0685
_refine_ls_R_factor_gt 0.0505
_refine_ls_shift/su_max 0.000
_refine_ls_shift/su_mean 0.000
_refine_ls_structure_factor_coef Fsqd
_refine_ls_weighting_details 'calc w=1/[\s^2^(Fo^2^)+(0.0655P)^2^+0.0000P] where P=(Fo^2^+2Fc^2^)/3'
_refine_ls_weighting_scheme calc
_refine_ls_wR_factor_gt 0.1212
_refine_ls_wR_factor_ref 0.1364
_reflns_number_gt 11795
_reflns_number_total 14468
_reflns_threshold_expression >2sigma(I)
_cod_data_source_file ic4019025_si_001_1.cif
_cod_data_source_block Ni2Dy3
_cod_database_code 4336726

loop_
_symmetry_equiv_pos_as_xyz
'x, y, z'
'-x+1/2, -y, z+1/2'
'-x, y+1/2, -z+1/2'
'x+1/2, -y+1/2, -z'

loop_
_atom_site_label
_atom_site_type_symbol
_atom_site_fract_x
_atom_site_fract_y
_atom_site_fract_z
_atom_site_U_iso_or_equiv
_atom_site_adp_type
_atom_site_occupancy
_atom_site_symmetry_multiplicity
_atom_site_calc_flag
_atom_site_refinement_flags
Dy1 Dy 0.80476(4) 0.39230(2) -0.029940(18) 0.017 Uani 1 1 d .
Dy2 Dy 0.81329(4) 0.49794(2) 0.085100(17) 0.016 Uani 1 1 d .
Dy3 Dy 0.74442(4) 0.59383(2) 0.200720(18) 0.017 Uani 1 1 d .
Ni1 Ni 0.92021(11) 0.53108(6) 0.26725(5) 0.018 Uani 1 1 d .
Ni2 Ni 0.96427(11) 0.47100(6) -0.09277(5) 0.020 Uani 1 1 d .
Cl1 Cl 0.6803(3) 0.76431(13) 0.32559(11) 0.029 Uani 1 1 d .
O1 O 1.0563(6) 0.5512(3) 0.2782(3) 0.024 Uani 1 1 d .
O2 O 0.7823(5) 0.5163(3) 0.2576(3) 0.022 Uani 1 1 d .
O3 O 0.6872(6) 0.5263(3) 0.1437(3) 0.018 Uani 1 1 d U
O4 O 0.6568(6) 0.6524(4) 0.2653(3) 0.026 Uani 1 1 d D
O5 O 0.7783(5) 0.4123(3) 0.1302(3) 0.018 Uani 1 1 d .
O6 O 0.8706(5) 0.5740(3) 0.1412(3) 0.017 Uani 1 1 d .
O7 O 0.8769(5) 0.6086(3) 0.2569(3) 0.019 Uani 1 1 d U
O8 O 0.6446(6) 0.6579(3) 0.1481(3) 0.019 Uani 1 1 d DU
O9 O 0.7498(6) 0.5788(3) 0.0397(3) 0.022 Uani 1 1 d .
O10 O 0.9099(5) 0.4322(3) 0.0312(3) 0.017 Uani 1 1 d .
O11 O 0.9465(6) 0.3907(4) -0.0821(3) 0.024 Uani 1 1 d .
O12 O 0.7237(6) 0.3186(3) 0.0221(3) 0.025 Uani 1 1 d D
H12 H 0.665(3) 0.319(3) 0.035(4) 0.037 Uiso 1 1 d D
O13 O 1.1048(6) 0.4666(3) -0.0945(3) 0.025 Uani 1 1 d .
O14 O 0.8221(5) 0.4694(3) -0.0903(3) 0.019 Uani 1 1 d .
O15 O 0.7159(5) 0.4534(3) 0.0222(3) 0.017 Uani 1 1 d U
O16 O 0.7519(6) 0.3218(3) -0.0945(3) 0.023 Uani 1 1 d D
O17 O 0.6177(7) 0.3572(4) 0.0968(3) 0.029 Uani 1 1 d .
H17 H 0.6235 0.3932 0.1030 0.043 Uiso 1 1 calc R
O18 O 0.5669(8) 0.6143(4) 0.0651(4) 0.043 Uani 1 1 d U
H18 H 0.5848 0.5803 0.0736 0.065 Uiso 1 1 calc R
N1 N 0.9594(7) 0.4541(4) 0.2699(3) 0.017 Uani 1 1 d U
N2 N 0.5654(7) 0.5563(4) 0.2283(3) 0.020 Uani 1 1 d .
N3 N 0.9606(7) 0.4635(4) 0.1390(3) 0.014 Uani 1 1 d .
N4 N 0.8307(7) 0.6941(4) 0.1850(3) 0.017 Uani 1 1 d .
N5 N 0.9487(7) 0.5520(4) 0.0350(3) 0.018 Uani 1 1 d U
N6 N 0.9254(7) 0.3055(4) -0.0094(3) 0.018 Uani 1 1 d U
N7 N 0.9757(8) 0.5523(4) -0.0965(3) 0.022 Uani 1 1 d .
N8 N 0.6217(7) 0.4064(4) -0.0627(3) 0.021 Uani 1 1 d .
C1 C 1.1150(8) 0.5029(6) 0.2777(4) 0.024 Uani 1 1 d .
C2 C 1.2237(9) 0.5073(6) 0.2800(5) 0.038 Uani 1 1 d .
H2 H 1.2573 0.5442 0.2818 0.046 Uiso 1 1 calc R
C3 C 1.2804(9) 0.4534(6) 0.2795(6) 0.040 Uani 1 1 d .
H3 H 1.3532 0.4552 0.2815 0.048 Uiso 1 1 calc R
C4 C 1.2344(9) 0.3988(5) 0.2761(5) 0.031 Uani 1 1 d .
H4A H 1.2744 0.3640 0.2753 0.037 Uiso 1 1 calc R
C5 C 1.1290(9) 0.3966(5) 0.2740(4) 0.022 Uani 1 1 d .
H5 H 1.0961 0.3595 0.2723 0.027 Uiso 1 1 calc R
C6 C 1.0667(8) 0.4485(5) 0.2742(4) 0.022 Uani 1 1 d .
C7 C 0.9016(8) 0.4087(5) 0.2662(4) 0.020 Uani 1 1 d .
H7 H 0.9328 0.3713 0.2629 0.024 Uiso 1 1 calc R
C8 C 0.7908(8) 0.4123(5) 0.2668(4) 0.019 Uani 1 1 d .
C9 C 0.7360(9) 0.3575(5) 0.2704(4) 0.021 Uani 1 1 d .
H9 H 0.7734 0.3218 0.2695 0.025 Uiso 1 1 calc R
C10 C 0.6310(9) 0.3558(5) 0.2750(4) 0.021 Uani 1 1 d .
C11 C 0.5709(9) 0.2995(5) 0.2811(5) 0.027 Uani 1 1 d .
H11A H 0.6028 0.2687 0.2604 0.040 Uiso 1 1 calc R
H11B H 0.5000 0.3056 0.2697 0.040 Uiso 1 1 calc R
H11C H 0.5711 0.2878 0.3171 0.040 Uiso 1 1 calc R
C12 C 0.5782(9) 0.4099(5) 0.2761(4) 0.021 Uani 1 1 d U
H12A H 0.5058 0.4099 0.2804 0.026 Uiso 1 1 calc R
C13 C 0.6293(9) 0.4628(5) 0.2712(4) 0.022 Uani 1 1 d .
C14 C 0.7370(9) 0.4642(5) 0.2641(4) 0.018 Uani 1 1 d U
C15 C 0.5717(8) 0.5184(5) 0.2742(4) 0.023 Uani 1 1 d .
H15A H 0.6025 0.5420 0.3020 0.028 Uiso 1 1 calc R
H15B H 0.5006 0.5089 0.2847 0.028 Uiso 1 1 calc R
C16 C 0.5204(9) 0.5246(5) 0.1846(4) 0.022 Uani 1 1 d .
H16A H 0.4871 0.5530 0.1613 0.026 Uiso 1 1 calc R
H16B H 0.4670 0.4973 0.1971 0.026 Uiso 1 1 calc R
C17 C 0.6016(9) 0.4907(5) 0.1556(4) 0.021 Uani 1 1 d .
H17A H 0.6246 0.4570 0.1765 0.026 Uiso 1 1 calc R
H17B H 0.5715 0.4751 0.1236 0.026 Uiso 1 1 calc R
C18 C 0.5025(9) 0.6083(5) 0.2411(4) 0.024 Uani 1 1 d .
H18A H 0.4349 0.5950 0.2538 0.029 Uiso 1 1 calc R
H18B H 0.4905 0.6311 0.2095 0.029 Uiso 1 1 calc R
C19 C 0.5502(9) 0.6477(5) 0.2802(4) 0.020 Uani 1 1 d D
H19A H 0.5168 0.6866 0.2801 0.024 Uiso 1 1 calc R
H19B H 0.5440 0.6305 0.3148 0.024 Uiso 1 1 calc R
C20 C 0.8562(8) 0.3786(5) 0.1463(4) 0.016 Uani 1 1 d U
C21 C 0.9564(8) 0.4026(5) 0.1504(4) 0.016 Uani 1 1 d U
C22 C 1.0379(10) 0.3667(5) 0.1625(4) 0.024 Uani 1 1 d U
H22 H 1.1055 0.3824 0.1631 0.028 Uiso 1 1 calc R
C23 C 1.0231(9) 0.3079(5) 0.1738(4) 0.017 Uani 1 1 d .
H23 H 1.0804 0.2839 0.1818 0.020 Uiso 1 1 calc R
C24 C 0.9261(10) 0.2843(6) 0.1734(4) 0.030 Uani 1 1 d .
H24 H 0.9159 0.2442 0.1818 0.036 Uiso 1 1 calc R
C25 C 0.8424(10) 0.3198(6) 0.1604(4) 0.029 Uani 1 1 d .
H25 H 0.7750 0.3038 0.1611 0.034 Uiso 1 1 calc R
C26 C 1.0402(8) 0.4931(5) 0.1537(4) 0.020 Uani 1 1 d .
H26 H 1.0944 0.4720 0.1695 0.024 Uiso 1 1 calc R
C27 C 1.0532(9) 0.5553(5) 0.1482(4) 0.020 Uani 1 1 d U
C28 C 1.1536(8) 0.5792(5) 0.1490(4) 0.022 Uani 1 1 d .
H28 H 1.2102 0.5532 0.1524 0.026 Uiso 1 1 calc R
C29 C 1.1727(8) 0.6377(5) 0.1452(4) 0.020 Uani 1 1 d .
C30 C 1.2769(10) 0.6633(6) 0.1458(6) 0.043 Uani 1 1 d .
H30A H 1.2881 0.6837 0.1782 0.064 Uiso 1 1 calc R
H30B H 1.2838 0.6912 0.1175 0.064 Uiso 1 1 calc R
H30C H 1.3280 0.6321 0.1419 0.064 Uiso 1 1 calc R
C31 C 1.0896(9) 0.6743(5) 0.1415(4) 0.022 Uani 1 1 d .
H31 H 1.1015 0.7153 0.1389 0.026 Uiso 1 1 calc R
C32 C 0.9888(9) 0.6542(5) 0.1413(4) 0.018 Uani 1 1 d .
C33 C 0.9683(9) 0.5925(5) 0.1434(4) 0.018 Uani 1 1 d .
C34 C 0.8960(9) 0.6966(5) 0.1395(4) 0.018 Uani 1 1 d .
H34A H 0.9218 0.7371 0.1354 0.022 Uiso 1 1 calc R
H34B H 0.8537 0.6872 0.1092 0.022 Uiso 1 1 calc R
C35 C 0.7464(10) 0.7390(5) 0.1783(4) 0.024 Uani 1 1 d U
H35A H 0.7102 0.7445 0.2112 0.029 Uiso 1 1 calc R
H35B H 0.7773 0.7770 0.1685 0.029 Uiso 1 1 calc R
C36 C 0.6702(9) 0.7206(5) 0.1380(4) 0.027 Uani 1 1 d D
H36A H 0.6076 0.7451 0.1400 0.032 Uiso 1 1 calc R
H36B H 0.7004 0.7250 0.1035 0.032 Uiso 1 1 calc R
C37 C 0.8897(10) 0.7094(5) 0.2321(4) 0.023 Uani 1 1 d .
H37A H 0.8418 0.7254 0.2579 0.027 Uiso 1 1 calc R
H37B H 0.9401 0.7404 0.2237 0.027 Uiso 1 1 calc R
C38 C 0.9472(9) 0.6566(5) 0.2554(4) 0.025 Uani 1 1 d U
H38A H 1.0076 0.6465 0.2342 0.030 Uiso 1 1 calc R
H38B H 0.9712 0.6661 0.2903 0.030 Uiso 1 1 calc R
C39 C 0.8150(9) 0.6220(5) 0.0254(4) 0.019 Uani 1 1 d U
C40 C 0.7772(9) 0.6771(5) 0.0103(4) 0.022 Uani 1 1 d U
H40 H 0.7054 0.6839 0.0079 0.026 Uiso 1 1 calc R
C41 C 0.8485(11) 0.7223(5) -0.0012(4) 0.033 Uani 1 1 d .
H41 H 0.8233 0.7600 -0.0101 0.040 Uiso 1 1 calc R
C42 C 0.9521(10) 0.7132(6) 0.0002(5) 0.030 Uani 1 1 d U
H42 H 0.9990 0.7439 -0.0073 0.036 Uiso 1 1 calc R
C43 C 0.9874(10) 0.6562(5) 0.0133(4) 0.027 Uani 1 1 d U
H43 H 1.0591 0.6488 0.0146 0.033 Uiso 1 1 calc R
C44 C 0.9195(8) 0.6116(5) 0.0241(4) 0.019 Uani 1 1 d U
C45 C 1.0400(8) 0.5356(5) 0.0269(4) 0.019 Uani 1 1 d U
H45 H 1.0879 0.5641 0.0155 0.023 Uiso 1 1 calc R
C46 C 1.0771(8) 0.4757(5) 0.0340(4) 0.019 Uani 1 1 d .
C47 C 1.1835(9) 0.4665(5) 0.0406(4) 0.022 Uani 1 1 d .
H47 H 1.2273 0.4998 0.0402 0.027 Uiso 1 1 calc R
C48 C 1.2276(9) 0.4124(5) 0.0477(4) 0.027 Uani 1 1 d .
C49 C 1.3393(10) 0.4034(7) 0.0609(5) 0.043 Uani 1 1 d .
H49A H 1.3718 0.4415 0.0670 0.064 Uiso 1 1 calc R
H49B H 1.3741 0.3836 0.0326 0.064 Uiso 1 1 calc R
H49C H 1.3446 0.3793 0.0918 0.064 Uiso 1 1 calc R
C50 C 1.1606(8) 0.3653(5) 0.0455(4) 0.020 Uani 1 1 d .
H50 H 1.1886 0.3274 0.0505 0.025 Uiso 1 1 calc R
C51 C 1.0566(8) 0.3693(5) 0.0367(4) 0.018 Uani 1 1 d U
C52 C 1.0102(8) 0.4255(5) 0.0337(4) 0.018 Uani 1 1 d .
C53 C 0.9873(8) 0.3167(5) 0.0370(4) 0.018 Uani 1 1 d .
H53A H 1.0301 0.2817 0.0436 0.022 Uiso 1 1 calc R
H53B H 0.9395 0.3208 0.0662 0.022 Uiso 1 1 calc R
C54 C 0.9919(9) 0.2963(5) -0.0548(4) 0.021 Uani 1 1 d .
H54A H 0.9524 0.2747 -0.0810 0.026 Uiso 1 1 calc R
H54B H 1.0511 0.2716 -0.0448 0.026 Uiso 1 1 calc R
C55 C 1.0319(8) 0.3525(5) -0.0781(4) 0.018 Uani 1 1 d U
H55A H 1.0856 0.3699 -0.0560 0.022 Uiso 1 1 calc R
H55B H 1.0618 0.3448 -0.1122 0.022 Uiso 1 1 calc R
C56 C 0.8624(9) 0.2541(5) -0.0015(5) 0.023 Uani 1 1 d .
H56A H 0.9059 0.2219 0.0117 0.027 Uiso 1 1 calc R
H56B H 0.8336 0.2414 -0.0347 0.027 Uiso 1 1 calc R
C57 C 0.7755(9) 0.2648(5) 0.0354(4) 0.026 Uani 1 1 d DU
H57A H 0.7264 0.2317 0.0341 0.031 Uiso 1 1 calc R
H57B H 0.8028 0.2676 0.0706 0.031 Uiso 1 1 calc R
C58 C 1.1469(9) 0.5209(5) -0.0907(5) 0.028 Uani 1 1 d .
C59 C 1.2519(10) 0.5307(5) -0.0837(4) 0.028 Uani 1 1 d .
H59 H 1.2979 0.4985 -0.0818 0.034 Uiso 1 1 calc R
C60 C 1.2883(9) 0.5865(6) -0.0797(5) 0.037 Uani 1 1 d .
H60 H 1.3597 0.5926 -0.0747 0.044 Uiso 1 1 calc R
C61 C 1.2231(9) 0.6347(6) -0.0828(5) 0.032 Uani 1 1 d .
H61 H 1.2505 0.6732 -0.0799 0.038 Uiso 1 1 calc R
C62 C 1.1213(9) 0.6272(5) -0.0898(5) 0.025 Uani 1 1 d .
H62 H 1.0774 0.6603 -0.0922 0.030 Uiso 1 1 calc R
C63 C 1.0800(10) 0.5700(5) -0.0935(5) 0.028 Uani 1 1 d .
C64 C 0.9008(8) 0.5888(5) -0.0958(4) 0.020 Uani 1 1 d U
H64 H 0.9171 0.6292 -0.0927 0.024 Uiso 1 1 calc R
C65 C 0.7954(8) 0.5734(5) -0.0994(4) 0.018 Uani 1 1 d U
C66 C 0.7237(9) 0.6203(5) -0.1026(4) 0.026 Uani 1 1 d .
H66 H 0.7477 0.6595 -0.1006 0.031 Uiso 1 1 calc R
C67 C 0.6189(9) 0.6098(5) -0.1087(4) 0.022 Uani 1 1 d .
C68 C 0.5436(9) 0.6589(5) -0.1162(5) 0.031 Uani 1 1 d .
H68A H 0.5356 0.6805 -0.0841 0.047 Uiso 1 1 calc R
H68B H 0.4770 0.6428 -0.1266 0.047 Uiso 1 1 calc R
H68C H 0.5690 0.6854 -0.1428 0.047 Uiso 1 1 calc R
C69 C 0.5863(9) 0.5519(5) -0.1101(4) 0.022 Uani 1 1 d .
H69 H 0.5154 0.5438 -0.1150 0.026 Uiso 1 1 calc R
C70 C 0.6540(8) 0.5056(5) -0.1046(4) 0.021 Uani 1 1 d U
C71 C 0.7601(8) 0.5161(4) -0.0976(4) 0.017 Uani 1 1 d U
C72 C 0.6165(9) 0.4427(5) -0.1108(4) 0.022 Uani 1 1 d .
H72A H 0.5444 0.4435 -0.1230 0.026 Uiso 1 1 calc R
H72B H 0.6582 0.4233 -0.1375 0.026 Uiso 1 1 calc R
C73 C 0.5789(9) 0.3471(5) -0.0756(4) 0.019 Uani 1 1 d .
H73A H 0.5707 0.3239 -0.0440 0.023 Uiso 1 1 calc R
H73B H 0.5104 0.3517 -0.0915 0.023 Uiso 1 1 calc R
C74 C 0.6487(9) 0.3156(5) -0.1115(4) 0.024 Uani 1 1 d D
H74A H 0.6299 0.2736 -0.1128 0.029 Uiso 1 1 calc R
H74B H 0.6416 0.3321 -0.1463 0.029 Uiso 1 1 calc R
C75 C 0.6187(8) 0.4767(5) 0.0100(5) 0.023 Uani 1 1 d .
H75A H 0.6271 0.5129 -0.0104 0.027 Uiso 1 1 calc R
H75B H 0.5815 0.4869 0.0418 0.027 Uiso 1 1 calc R
C76 C 0.5571(9) 0.4320(5) -0.0203(4) 0.021 Uani 1 1 d U
H76A H 0.5338 0.4003 0.0028 0.025 Uiso 1 1 calc R
H76B H 0.4955 0.4511 -0.0350 0.025 Uiso 1 1 calc R
C77 C 0.5569(11) 0.3304(6) 0.1357(5) 0.042 Uani 1 1 d U
H77A H 0.5919 0.2953 0.1483 0.062 Uiso 1 1 calc R
H77B H 0.4899 0.3195 0.1216 0.062 Uiso 1 1 calc R
H77C H 0.5471 0.3580 0.1639 0.062 Uiso 1 1 calc R
C78 C 0.4882(10) 0.6112(6) 0.0318(5) 0.038 Uani 1 1 d U
H78A H 0.4406 0.5803 0.0426 0.057 Uiso 1 1 calc R
H78B H 0.5147 0.6022 -0.0023 0.057 Uiso 1 1 calc R
H78C H 0.4520 0.6488 0.0310 0.057 Uiso 1 1 calc R
H4 H 0.689(3) 0.675(5) 0.287(3) 0.057 Uiso 1 1 d D
H8 H 0.624(10) 0.644(2) 0.1189(14) 0.057 Uiso 1 1 d D
H16 H 0.791(2) 0.299(4) -0.113(3) 0.057 Uiso 1 1 d D

loop_
_atom_site_aniso_label
_atom_site_aniso_U_11
_atom_site_aniso_U_22
_atom_site_aniso_U_33
_atom_site_aniso_U_23
_atom_site_aniso_U_13
_atom_site_aniso_U_12
Dy1 0.020 0.015 0.015 -0.001 -0.001 0.001
Dy2 0.020 0.013 0.014 -0.001 -0.001 0.001
Dy3 0.019 0.015 0.016 -0.001 0.000 0.001
Ni1 0.018 0.017 0.017 -0.001 -0.001 0.000
Ni2 0.023 0.019 0.019 0.001 0.002 0.000
Cl1 0.034 0.026 0.027 -0.003 0.004 0.005
O1 0.022 0.022 0.027 -0.002 0.000 -0.001
O2 0.018 0.023 0.024 -0.003 0.002 -0.002
O3 0.018 0.018 0.018 0.000 0.000 0.000
O4 0.017 0.034 0.026 -0.009 -0.003 0.003
O5 0.020 0.016 0.017 0.009 0.004 0.007
O6 0.011 0.018 0.023 -0.001 0.002 -0.003
O7 0.019 0.019 0.020 0.000 0.000 0.000
O8 0.020 0.019 0.019 0.000 -0.001 0.000
O9 0.023 0.022 0.022 0.000 0.000 0.000
O10 0.017 0.018 0.016 0.000 0.002 -0.001
O11 0.024 0.030 0.017 -0.003 -0.002 0.004
O12 0.035 0.017 0.021 0.002 -0.006 0.000
O13 0.028 0.024 0.022 0.005 0.008 0.001
O14 0.014 0.023 0.019 0.002 -0.001 0.001
O15 0.017 0.017 0.017 -0.001 0.000 0.000
O16 0.027 0.020 0.023 -0.006 -0.001 -0.002
O17 0.036 0.020 0.029 0.001 0.000 -0.006
O18 0.043 0.043 0.043 -0.001 -0.001 0.001
N1 0.017 0.017 0.017 0.000 0.000 0.000
N2 0.026 0.021 0.012 -0.003 0.001 0.002
N3 0.018 0.014 0.011 0.006 0.000 -0.005
N4 0.017 0.016 0.019 -0.002 -0.002 0.000
N5 0.018 0.018 0.018 -0.001 0.000 0.000
N6 0.018 0.018 0.017 0.000 0.000 0.000
N7 0.041 0.011 0.014 0.000 -0.004 0.002
N8 0.031 0.025 0.009 0.001 -0.002 -0.004
C1 0.018 0.030 0.024 0.010 0.001 0.006
C2 0.026 0.034 0.054 0.001 -0.007 -0.009
C3 0.020 0.031 0.069 0.014 -0.002 0.008
C4 0.028 0.016 0.049 0.004 0.001 0.004
C5 0.029 0.021 0.017 0.011 0.004 0.000
C6 0.015 0.027 0.023 -0.003 -0.010 -0.002
C7 0.026 0.018 0.017 0.001 0.000 -0.003
C8 0.027 0.024 0.006 -0.008 0.007 -0.009
C9 0.025 0.019 0.019 0.000 -0.006 0.005
C10 0.019 0.024 0.022 0.009 0.000 -0.001
C11 0.024 0.024 0.033 0.010 -0.002 0.002
C12 0.021 0.022 0.021 0.000 0.000 0.000
C13 0.027 0.027 0.012 -0.001 -0.006 0.001
C14 0.018 0.018 0.018 0.000 0.000 0.000
C15 0.009 0.038 0.022 -0.014 0.000 0.003
C16 0.028 0.018 0.019 0.001 0.000 -0.001
C17 0.030 0.016 0.018 0.005 0.006 -0.003
C18 0.026 0.026 0.020 -0.003 0.009 0.000
C19 0.032 0.014 0.015 0.000 0.003 0.007
C20 0.016 0.016 0.016 0.000 0.000 0.000
C21 0.017 0.016 0.016 0.000 0.000 0.000
C22 0.024 0.024 0.023 0.000 0.000 0.000
C23 0.019 0.011 0.020 0.003 -0.002 0.004
C24 0.050 0.025 0.015 0.003 0.004 0.013
C25 0.030 0.031 0.025 -0.007 0.005 -0.004
C26 0.020 0.020 0.019 -0.001 0.000 0.000
C27 0.020 0.020 0.019 -0.001 0.000 0.000
C28 0.013 0.032 0.021 -0.004 -0.002 0.003
C29 0.008 0.019 0.033 -0.004 0.003 -0.004
C30 0.035 0.032 0.061 -0.014 0.002 -0.001
C31 0.023 0.022 0.022 0.000 0.000 0.000
C32 0.027 0.017 0.010 -0.008 -0.007 0.009
C33 0.027 0.017 0.010 -0.008 -0.007 0.009
C34 0.027 0.017 0.010 -0.008 -0.007 0.009
C35 0.024 0.024 0.024 -0.001 0.000 0.000
C36 0.024 0.027 0.030 0.007 0.009 0.001
C37 0.040 0.008 0.020 -0.006 -0.007 0.000
C38 0.025 0.025 0.025 0.000 0.000 0.000
C39 0.019 0.019 0.019 0.000 0.000 0.000
C40 0.023 0.022 0.022 0.000 0.000 0.000
C41 0.067 0.016 0.017 0.005 0.010 0.001
C42 0.030 0.030 0.030 0.000 0.000 0.000
C43 0.027 0.027 0.027 0.000 0.000 0.000
C44 0.019 0.019 0.019 0.000 0.000 0.000
C45 0.019 0.019 0.019 0.000 0.000 0.000
C46 0.019 0.019 0.019 0.000 0.000 0.000
C47 0.030 0.017 0.020 -0.001 0.004 0.007
C48 0.032 0.032 0.016 -0.009 0.003 0.000
C49 0.031 0.048 0.049 -0.001 -0.002 0.009
C50 0.022 0.022 0.018 0.000 -0.001 0.008
C51 0.017 0.018 0.018 0.000 0.000 0.000
C52 0.022 0.013 0.019 0.004 0.006 0.004
C53 0.020 0.017 0.017 -0.001 -0.003 0.005
C54 0.025 0.027 0.012 -0.008 0.000 0.002
C55 0.018 0.018 0.018 0.000 0.000 0.000
C56 0.022 0.017 0.030 -0.006 -0.003 0.000
C57 0.026 0.026 0.026 0.000 0.000 0.000
C58 0.029 0.025 0.030 0.005 0.009 0.000
C59 0.029 0.025 0.030 0.005 0.009 0.000
C60 0.016 0.052 0.042 0.018 0.005 -0.009
C61 0.036 0.028 0.032 0.003 0.000 -0.001
C62 0.033 0.006 0.037 0.008 0.002 -0.001
C63 0.029 0.025 0.030 0.005 0.009 0.000
C64 0.021 0.020 0.020 0.000 0.000 0.000
C65 0.018 0.018 0.017 0.000 0.000 0.000
C66 0.039 0.018 0.021 -0.002 0.001 0.000
C67 0.031 0.022 0.013 0.005 0.003 -0.004
C68 0.018 0.022 0.053 -0.001 -0.003 -0.004
C69 0.024 0.031 0.011 0.007 -0.007 0.002
C70 0.021 0.021 0.020 0.000 0.000 0.000
C71 0.017 0.017 0.017 0.000 0.000 0.000
C72 0.013 0.025 0.028 0.009 -0.007 0.005
C73 0.020 0.017 0.020 0.009 0.001 -0.004
C74 0.018 0.022 0.032 0.000 -0.014 -0.008
C75 0.007 0.022 0.039 -0.008 0.004 0.004
C76 0.021 0.021 0.021 0.000 0.000 0.001
C77 0.042 0.042 0.042 0.000 0.000 0.000
C78 0.037 0.038 0.038 -0.001 0.000 0.001

loop_
_atom_type_symbol
_atom_type_description
_atom_type_scat_dispersion_real
_atom_type_scat_dispersion_imag
_atom_type_scat_source
C C 0.0033 0.0016 'International Tables Vol C Tables 4.2.6.8 and 6.1.1.4'
H H 0.0000 0.0000 'International Tables Vol C Tables 4.2.6.8 and 6.1.1.4'
N N 0.0061 0.0033 'International Tables Vol C Tables 4.2.6.8 and 6.1.1.4'
O O 0.0106 0.0060 'International Tables Vol C Tables 4.2.6.8 and 6.1.1.4'
Ni Ni 0.3393 1.1124 'International Tables Vol C Tables 4.2.6.8 and 6.1.1.4'
Dy Dy -0.1892 4.4098 'International Tables Vol C Tables 4.2.6.8 and 6.1.1.4'
Cl Cl 0.1484 0.1585 'International Tables Vol C Tables 4.2.6.8 and 6.1.1.4'

loop_
_geom_angle_atom_site_label_1
_geom_angle_atom_site_label_2
_geom_angle_atom_site_label_3
_geom_angle
O15 Dy1 O11 141.0(3)
O15 Dy1 O10 68.9(2)
O11 Dy1 O10 86.7(2)
O15 Dy1 O14 89.6(2)
O11 Dy1 O14 62.6(3)
O10 Dy1 O14 96.5(2)
O15 Dy1 O12 82.3(3)
O11 Dy1 O12 132.6(3)
O10 Dy1 O12 98.3(3)
O14 Dy1 O12 159.3(2)
O15 Dy1 O16 132.9(3)
O11 Dy1 O16 78.7(3)
O10 Dy1 O16 156.3(3)
O14 Dy1 O16 93.2(2)
O12 Dy1 O16 78.8(3)
O15 Dy1 N8 69.4(3)
O11 Dy1 N8 123.5(3)
O10 Dy1 N8 137.8(3)
O14 Dy1 N8 76.8(3)
O12 Dy1 N8 82.5(3)
O16 Dy1 N8 65.6(3)
O15 Dy1 N6 131.0(3)
O11 Dy1 N6 67.9(3)
O10 Dy1 N6 78.3(3)
O14 Dy1 N6 130.4(3)
O12 Dy1 N6 67.2(3)
O16 Dy1 N6 79.0(3)
N8 Dy1 N6 137.2(3)
O15 Dy1 Ni2 107.12(18)
O11 Dy1 Ni2 35.1(2)
O10 Dy1 Ni2 75.44(18)
O14 Dy1 Ni2 34.99(17)
O12 Dy1 Ni2 165.25(19)
O16 Dy1 Ni2 101.44(19)
N8 Dy1 Ni2 111.2(2)
N6 Dy1 Ni2 98.2(2)
O15 Dy1 Dy2 32.97(17)
O11 Dy1 Dy2 116.82(19)
O10 Dy1 Dy2 35.95(18)
O14 Dy1 Dy2 93.05(17)
O12 Dy1 Dy2 90.47(18)
O16 Dy1 Dy2 164.4(2)
N8 Dy1 Dy2 102.1(2)
N6 Dy1 Dy2 107.41(19)
Ni2 Dy1 Dy2 91.80(3)
O15 Dy2 O5 83.4(2)
O15 Dy2 O3 101.8(2)
O5 Dy2 O3 76.3(2)
O15 Dy2 O9 78.0(2)
O5 Dy2 O9 148.0(3)
O3 Dy2 O9 82.3(2)
O15 Dy2 O6 157.9(2)
O5 Dy2 O6 111.0(2)
O3 Dy2 O6 67.4(2)
O9 Dy2 O6 81.4(2)
O15 Dy2 O10 66.2(2)
O5 Dy2 O10 82.9(2)
O3 Dy2 O10 157.2(2)
O9 Dy2 O10 112.1(2)
O6 Dy2 O10 130.3(2)
O15 Dy2 N3 133.0(3)
O5 Dy2 N3 66.5(3)
O3 Dy2 N3 104.8(3)
O9 Dy2 N3 143.3(3)
O6 Dy2 N3 69.1(3)
O10 Dy2 N3 74.6(3)
O15 Dy2 N5 103.2(3)
O5 Dy2 N5 144.3(3)
O3 Dy2 N5 134.1(3)
O9 Dy2 N5 66.2(3)
O6 Dy2 N5 75.3(3)
O10 Dy2 N5 68.7(3)
N3 Dy2 N5 84.9(3)
O15 Dy2 Dy3 133.11(17)
O5 Dy2 Dy3 91.91(17)
O3 Dy2 Dy3 32.99(18)
O9 Dy2 Dy3 82.46(17)
O6 Dy2 Dy3 34.49(17)
O10 Dy2 Dy3 159.47(17)
N3 Dy2 Dy3 85.1(2)
N5 Dy2 Dy3 107.1(2)
O15 Dy2 Dy1 32.25(17)
O5 Dy2 Dy1 82.27(17)
O3 Dy2 Dy1 131.68(18)
O9 Dy2 Dy1 94.93(17)
O6 Dy2 Dy1 160.23(17)
O10 Dy2 Dy1 33.95(17)
N3 Dy2 Dy1 105.4(2)
N5 Dy2 Dy1 85.4(2)
Dy3 Dy2 Dy1 164.603(19)
O3 Dy3 O7 140.2(3)
O3 Dy3 O6 69.9(3)
O7 Dy3 O6 85.8(2)
O3 Dy3 O2 88.6(3)
O7 Dy3 O2 63.2(3)
O6 Dy3 O2 97.5(2)
O3 Dy3 O8 81.8(3)
O7 Dy3 O8 133.5(3)
O6 Dy3 O8 96.8(3)
O2 Dy3 O8 158.9(3)
O3 Dy3 O4 132.4(3)
O7 Dy3 O4 80.0(3)
O6 Dy3 O4 155.2(3)
O2 Dy3 O4 94.1(3)
O8 Dy3 O4 79.0(3)
O3 Dy3 N4 129.7(3)
O7 Dy3 N4 69.1(3)
O6 Dy3 N4 76.0(3)
O2 Dy3 N4 132.3(3)
O8 Dy3 N4 66.6(3)
O4 Dy3 N4 80.1(3)
O3 Dy3 N2 70.3(3)
O7 Dy3 N2 123.2(3)
O6 Dy3 N2 139.9(3)
O2 Dy3 N2 76.4(3)
O8 Dy3 N2 82.8(3)
O4 Dy3 N2 64.4(3)
N4 Dy3 N2 136.9(3)
O3 Dy3 Ni1 106.70(18)
O7 Dy3 Ni1 35.10(19)
O6 Dy3 Ni1 76.79(18)
O2 Dy3 Ni1 34.54(17)
O8 Dy3 Ni1 166.29(19)
O4 Dy3 Ni1 101.64(19)
N4 Dy3 Ni1 99.89(19)
N2 Dy3 Ni1 110.0(2)
O3 Dy3 Dy2 34.08(19)
O7 Dy3 Dy2 114.45(18)
O6 Dy3 Dy2 35.95(18)
O2 Dy3 Dy2 91.21(17)
O8 Dy3 Dy2 91.24(18)
O4 Dy3 Dy2 165.44(18)
N4 Dy3 Dy2 106.17(19)
N2 Dy3 Dy2 103.95(19)
Ni1 Dy3 Dy2 90.39(3)
N1 Ni1 O2 95.8(4)
N1 Ni1 O1 88.1(4)
O2 Ni1 O1 176.0(3)
N1 Ni1 O7 173.7(4)
O2 Ni1 O7 82.0(3)
O1 Ni1 O7 94.3(3)
N1 Ni1 Dy3 130.3(3)
O2 Ni1 Dy3 46.7(2)
O1 Ni1 Dy3 130.8(3)
O7 Ni1 Dy3 44.6(2)
O13 Ni2 O14 175.7(3)
O13 Ni2 N7 88.5(4)
O14 Ni2 N7 95.8(4)
O13 Ni2 O11 94.2(3)
O14 Ni2 O11 81.5(3)
N7 Ni2 O11 173.8(4)
O13 Ni2 Dy1 129.0(2)
O14 Ni2 Dy1 47.4(2)
N7 Ni2 Dy1 129.6(3)
O11 Ni2 Dy1 44.9(2)
C1 O1 Ni1 109.8(7)
C14 O2 Ni1 125.1(7)
C14 O2 Dy3 130.7(6)
Ni1 O2 Dy3 98.8(3)
C17 O3 Dy3 120.3(6)
C17 O3 Dy2 122.5(6)
Dy3 O3 Dy2 112.9(3)
C19 O4 Dy3 126.5(6)
C20 O5 Dy2 119.5(6)
C33 O6 Dy3 125.7(6)
C33 O6 Dy2 123.4(6)
Dy3 O6 Dy2 109.6(3)
C38 O7 Ni1 122.4(6)
C38 O7 Dy3 125.3(6)
Ni1 O7 Dy3 100.3(3)
C36 O8 Dy3 124.5(6)
C39 O9 Dy2 119.4(7)
C52 O10 Dy1 125.5(7)
C52 O10 Dy2 124.1(7)
Dy1 O10 Dy2 110.1(3)
C55 O11 Ni2 121.2(7)
C55 O11 Dy1 126.6(6)
Ni2 O11 Dy1 99.9(3)
C57 O12 Dy1 121.8(6)
C58 O13 Ni2 110.5(7)
C71 O14 Ni2 125.3(7)
C71 O14 Dy1 128.4(6)
Ni2 O14 Dy1 97.6(3)
C75 O15 Dy1 123.7(6)
C75 O15 Dy2 119.1(6)
Dy1 O15 Dy2 114.8(3)
C74 O16 Dy1 123.4(7)
C7 N1 C6 121.0(10)
C7 N1 Ni1 127.5(8)
C6 N1 Ni1 111.5(7)
C16 N2 C18 110.4(9)
C16 N2 C15 111.4(9)
C18 N2 C15 108.4(8)
C16 N2 Dy3 107.7(6)
C18 N2 Dy3 107.2(6)
C15 N2 Dy3 111.7(6)
C26 N3 C21 118.6(9)
C26 N3 Dy2 128.0(7)
C21 N3 Dy2 113.3(6)
C34 N4 C37 111.3(9)
C34 N4 C35 107.5(8)
C37 N4 C35 108.1(8)
C34 N4 Dy3 114.6(6)
C37 N4 Dy3 107.4(6)
C35 N4 Dy3 107.7(6)
C45 N5 C44 119.7(10)
C45 N5 Dy2 126.8(8)
C44 N5 Dy2 112.4(7)
C56 N6 C53 109.4(9)
C56 N6 C54 109.3(9)
C53 N6 C54 111.4(8)
C56 N6 Dy1 107.9(7)
C53 N6 Dy1 111.6(6)
C54 N6 Dy1 107.2(6)
C64 N7 C63 122.7(10)
C64 N7 Ni2 125.9(9)
C63 N7 Ni2 111.0(8)
C73 N8 C72 106.8(8)
C73 N8 C76 108.0(8)
C72 N8 C76 112.1(9)
C73 N8 Dy1 107.9(7)
C72 N8 Dy1 113.0(6)
C76 N8 Dy1 108.8(6)
O1 C1 C6 118.5(9)
O1 C1 C2 120.5(12)
C6 C1 C2 121.0(12)
C1 C2 C3 116.8(12)
C4 C3 C2 123.4(11)
C5 C4 C3 117.8(11)
C4 C5 C6 122.2(11)
C1 C6 N1 111.8(10)
C1 C6 C5 118.8(10)
N1 C6 C5 129.3(11)
N1 C7 C8 122.5(11)
C14 C8 C7 123.8(10)
C14 C8 C9 119.8(10)
C7 C8 C9 116.4(10)
C10 C9 C8 121.6(11)
C9 C10 C12 117.4(11)
C9 C10 C11 123.3(11)
C12 C10 C11 119.3(10)
C13 C12 C10 121.8(11)
C12 C13 C14 120.5(11)
C12 C13 C15 120.1(10)
C14 C13 C15 119.4(11)
O2 C14 C8 123.1(10)
O2 C14 C13 118.2(10)
C8 C14 C13 118.5(11)
C13 C15 N2 119.1(9)
N2 C16 C17 111.2(9)
O3 C17 C16 111.4(9)
N2 C18 C19 114.0(9)
O4 C19 C18 105.0(8)
O5 C20 C25 122.3(10)
O5 C20 C21 119.8(10)
C25 C20 C21 117.9(10)
C22 C21 C20 119.7(11)
C22 C21 N3 126.9(10)
C20 C21 N3 113.4(9)
C21 C22 C23 121.2(11)
C24 C23 C22 120.4(11)
C23 C24 C25 119.3(12)
C24 C25 C20 121.2(12)
N3 C26 C27 125.4(11)
C33 C27 C28 119.8(11)
C33 C27 C26 121.0(11)
C28 C27 C26 119.1(10)
C29 C28 C27 123.0(11)
C28 C29 C31 117.4(10)
C28 C29 C30 123.7(11)
C31 C29 C30 118.9(10)
C29 C31 C32 122.9(11)
C31 C32 C33 120.0(10)
C31 C32 C34 122.0(10)
C33 C32 C34 118.0(10)
O6 C33 C27 124.2(10)
O6 C33 C32 119.0(10)
C27 C33 C32 116.9(10)
N4 C34 C32 113.9(9)
C36 C35 N4 111.7(9)
O8 C36 C35 106.9(9)
N4 C37 C38 113.1(9)
O7 C38 C37 107.4(9)
O9 C39 C44 120.1(10)
O9 C39 C40 120.6(10)
C44 C39 C40 119.3(10)
C39 C40 C41 118.7(11)
C42 C41 C40 122.0(12)
C41 C42 C43 117.6(12)
C44 C43 C42 121.3(12)
C43 C44 C39 120.7(11)
C43 C44 N5 124.7(10)
C39 C44 N5 114.5(9)
N5 C45 C46 124.6(11)
C47 C46 C52 118.4(10)
C47 C46 C45 118.6(10)
C52 C46 C45 123.0(10)
C48 C47 C46 124.1(11)
C47 C48 C50 115.4(11)
C47 C48 C49 123.7(12)
C50 C48 C49 120.8(12)
C51 C50 C48 125.2(11)
C50 C51 C52 119.1(10)
C50 C51 C53 122.6(10)
C52 C51 C53 117.8(9)
O10 C52 C51 122.0(10)
O10 C52 C46 120.5(9)
C51 C52 C46 117.5(10)
N6 C53 C51 117.4(9)
N6 C54 C55 113.8(9)
O11 C55 C54 106.4(9)
N6 C56 C57 112.7(9)
O12 C57 C56 109.5(9)
O13 C58 C59 123.4(11)
O13 C58 C63 118.0(10)
C59 C58 C63 118.6(12)
C60 C59 C58 120.0(12)
C59 C60 C61 121.5(12)
C62 C61 C60 120.4(12)
C61 C62 C63 120.0(11)
C62 C63 N7 129.1(11)
C62 C63 C58 119.5(11)
N7 C63 C58 111.3(10)
N7 C64 C65 124.9(11)
C71 C65 C64 123.5(10)
C71 C65 C66 119.6(10)
C64 C65 C66 116.8(10)
C67 C66 C65 121.3(11)
C69 C67 C66 117.7(11)
C69 C67 C68 120.5(11)
C66 C67 C68 121.7(11)
C70 C69 C67 122.0(11)
C69 C70 C71 120.4(11)
C69 C70 C72 120.3(10)
C71 C70 C72 119.1(10)
O14 C71 C65 123.4(10)
O14 C71 C70 117.9(9)
C65 C71 C70 118.7(10)
N8 C72 C70 114.4(9)
C74 C73 N8 110.6(9)
O16 C74 C73 109.2(9)
O15 C75 C76 109.8(9)
N8 C76 C75 110.4(9)

loop_
_geom_bond_atom_site_label_1
_geom_bond_atom_site_label_2
_geom_bond_distance
Dy1 O15 2.270(7)
Dy1 O11 2.296(7)
Dy1 O10 2.296(7)
Dy1 O14 2.378(7)
Dy1 O12 2.410(7)
Dy1 O16 2.434(7)
Dy1 N8 2.554(9)
Dy1 N6 2.586(9)
Dy1 Ni2 3.2018(15)
Dy1 Dy2 3.8612(7)
Dy2 O15 2.314(7)
Dy2 O5 2.331(7)
Dy2 O3 2.338(7)
Dy2 O9 2.347(7)
Dy2 O6 2.394(7)
Dy2 O10 2.414(7)
Dy2 N3 2.507(9)
Dy2 N5 2.521(9)
Dy2 Dy3 3.8428(7)
Dy3 O3 2.272(7)
Dy3 O7 2.293(7)
Dy3 O6 2.309(7)
Dy3 O2 2.366(8)
Dy3 O8 2.394(7)
Dy3 O4 2.439(8)
Dy3 N4 2.584(9)
Dy3 N2 2.586(9)
Dy3 Ni1 3.2137(15)
Ni1 N1 1.832(9)
Ni1 O2 1.844(7)
Ni1 O1 1.853(8)
Ni1 O7 1.878(8)
Ni2 O13 1.833(8)
Ni2 O14 1.852(7)
Ni2 N7 1.865(9)
Ni2 O11 1.870(8)
O1 C1 1.343(14)
O2 C14 1.339(12)
O3 C17 1.416(13)
O4 C19 1.446(13)
O5 C20 1.341(12)
O6 C33 1.342(13)
O7 C38 1.427(13)
O8 C36 1.495(13)
O9 C39 1.354(13)
O10 C52 1.316(13)
O11 C55 1.418(13)
O12 C57 1.444(13)
O13 C58 1.360(14)
O14 C71 1.351(12)
O15 C75 1.410(12)
O16 C74 1.424(13)
O17 C77 1.428(15)
O18 C78 1.347(14)
N1 C7 1.285(14)
N1 C6 1.408(14)
N2 C16 1.474(13)
N2 C18 1.482(14)
N2 C15 1.483(14)
N3 C26 1.296(13)
N3 C21 1.424(14)
N4 C34 1.465(13)
N4 C37 1.494(13)
N4 C35 1.512(14)
N5 C45 1.265(14)
N5 C44 1.442(14)
N6 C56 1.447(14)
N6 C53 1.481(13)
N6 C54 1.486(13)
N7 C64 1.283(14)
N7 C63 1.420(16)
N8 C73 1.502(14)
N8 C72 1.511(13)
N8 C76 1.511(13)
C1 C6 1.394(17)
C1 C2 1.421(15)
C2 C3 1.436(17)
C3 C4 1.387(17)
C4 C5 1.375(15)
C5 C6 1.436(16)
C7 C8 1.444(15)
C8 C14 1.378(15)
C8 C9 1.445(15)
C9 C10 1.373(15)
C10 C12 1.414(15)
C10 C11 1.513(16)
C12 C13 1.386(16)
C13 C14 1.416(15)
C13 C15 1.477(15)
C16 C17 1.516(15)
C18 C19 1.498(15)
C20 C25 1.405(16)
C20 C21 1.420(14)
C21 C22 1.378(15)
C22 C23 1.389(15)
C23 C24 1.373(17)
C24 C25 1.401(17)
C26 C27 1.438(16)
C27 C33 1.400(15)
C27 C28 1.417(15)
C28 C29 1.362(15)
C29 C31 1.372(15)
C29 C30 1.478(16)
C31 C32 1.391(16)
C32 C33 1.436(16)
C32 C34 1.549(15)
C35 C36 1.508(16)
C37 C38 1.545(15)
C39 C44 1.381(15)
C39 C40 1.408(15)
C40 C41 1.421(16)
C41 C42 1.365(18)
C42 C43 1.423(17)
C43 C44 1.378(16)
C45 C46 1.461(15)
C46 C47 1.412(16)
C46 C52 1.440(15)
C47 C48 1.376(16)
C48 C50 1.385(16)
C48 C49 1.509(17)
C50 C51 1.376(15)
C51 C52 1.423(15)
C51 C53 1.502(15)
C54 C55 1.513(15)
C56 C57 1.508(16)
C58 C59 1.397(17)
C58 C63 1.423(17)
C59 C60 1.363(17)
C60 C61 1.393(17)
C61 C62 1.348(17)
C62 C63 1.416(16)
C64 C65 1.420(15)
C65 C71 1.388(14)
C65 C66 1.424(15)
C66 C67 1.394(16)
C67 C69 1.390(16)
C67 C68 1.503(16)
C69 C70 1.384(16)
C70 C71 1.414(15)
C70 C72 1.527(16)
C73 C74 1.492(16)
C75 C76 1.522(15)
